data_7033068
loop_
_publ_author_name
'Blom, Burgert'
'Klatt, G\"unter'
'Gallego, Daniel'
'Tan, Gengwen'
'Driess, Matthias'

_publ_section_title
;
 Unprecedented silicon(II)\\rightarrow calcium complexes with
 N-heterocyclic silylenes.
;
_journal_issue 2
_journal_name_full 'Dalton transactions (Cambridge, England : 2003)'
_journal_page_first 639
_journal_page_last 644
_journal_paper_doi 10.1039/c4dt03148b
_journal_volume 44
_journal_year 2015
_chemical_formula_sum 'C45 H66 Ca N2 O Si'
_chemical_formula_weight 719.17
_chemical_name_systematic
; 
 ? 
;
_space_group_IT_number 19
_symmetry_cell_setting orthorhombic
_symmetry_space_group_name_Hall 'P 2ac 2ab'
_symmetry_space_group_name_H-M 'P 21 21 21'
_atom_sites_solution_hydrogens geom
_atom_sites_solution_primary direct
_atom_sites_solution_secondary difmap
_audit_creation_method
;
CrysAlisPro, Agilent Technologies,
Version 1.171.37.31 (release 14-01-2014 CrysAlis171 .NET)
(compiled Jan 14 2014,18:38:05)
;
_cell_angle_alpha 90.00
_cell_angle_beta 90.00
_cell_angle_gamma 90.00
_cell_formula_units_Z 4
_cell_length_a 10.74110(10)
_cell_length_b 14.40170(10)
_cell_length_c 27.9573(2)
_cell_measurement_reflns_used 23026
_cell_measurement_temperature 150(2)
_cell_measurement_theta_max 73.7040
_cell_measurement_theta_min 3.0710
_cell_volume 4324.72(6)
_computing_cell_refinement
;
CrysAlisPro, Agilent Technologies,
Version 1.171.37.31 (release 14-01-2014 CrysAlis171 .NET)
(compiled Jan 14 2014,18:38:05)
;
_computing_data_collection
;
CrysAlisPro, Agilent Technologies,
Version 1.171.37.31 (release 14-01-2014 CrysAlis171 .NET)
(compiled Jan 14 2014,18:38:05)
;
_computing_data_reduction
;
CrysAlisPro, Agilent Technologies,
Version 1.171.37.31 (release 14-01-2014 CrysAlis171 .NET)
(compiled Jan 14 2014,18:38:05)
;
_computing_molecular_graphics 'Bruker SHELXTL'
_computing_publication_material 'Bruker SHELXTL'
_computing_structure_refinement 'SHELXL-97 (Sheldrick, 1997)'
_computing_structure_solution 'SHELXS-97 (Sheldrick, 1990)'
_diffrn_ambient_temperature 150(2)
_diffrn_measured_fraction_theta_full 1.000
_diffrn_measured_fraction_theta_max 1.000
_diffrn_measurement_device_type 'SuperNova, Single source at offset, Atlas'
_diffrn_measurement_method /w
_diffrn_radiation_monochromator mirror
_diffrn_radiation_source 'SuperNova (Cu) X-ray Source'
_diffrn_radiation_type CuK\a
_diffrn_radiation_wavelength 1.54178
_diffrn_reflns_av_R_equivalents 0.0304
_diffrn_reflns_av_sigmaI/netI 0.0200
_diffrn_reflns_limit_h_max 12
_diffrn_reflns_limit_h_min -8
_diffrn_reflns_limit_k_max 17
_diffrn_reflns_limit_k_min -17
_diffrn_reflns_limit_l_max 32
_diffrn_reflns_limit_l_min -33
_diffrn_reflns_number 27936
_diffrn_reflns_theta_full 67.48
_diffrn_reflns_theta_max 67.48
_diffrn_reflns_theta_min 3.16
_exptl_absorpt_coefficient_mu 1.758
_exptl_absorpt_correction_T_max 0.8167
_exptl_absorpt_correction_T_min 0.5186
_exptl_absorpt_correction_type multi-scan
_exptl_absorpt_process_details
;
CrysAlisPro, Agilent Technologies,
Version 1.171.37.31 (release 14-01-2014 CrysAlis171 .NET)
(compiled Jan 14 2014,18:38:05)
Empirical absorption correction using spherical harmonics,
 implemented in SCALE3 ABSPACK scaling algorithm.
;
_exptl_crystal_colour colorless
_exptl_crystal_density_diffrn 1.105
_exptl_crystal_density_method 'not measured'
_exptl_crystal_description block
_exptl_crystal_F_000 1568
_exptl_crystal_size_max 0.43
_exptl_crystal_size_mid 0.25
_exptl_crystal_size_min 0.12
_refine_diff_density_max 0.350
_refine_diff_density_min -0.274
_refine_diff_density_rms 0.039
_refine_ls_abs_structure_details 'Flack H D (1983), Acta Cryst. A39, 876-881'
_refine_ls_abs_structure_Flack 0.009(5)
_refine_ls_extinction_method none
_refine_ls_goodness_of_fit_ref 1.034
_refine_ls_hydrogen_treatment constr
_refine_ls_matrix_type full
_refine_ls_number_parameters 470
_refine_ls_number_reflns 7792
_refine_ls_number_restraints 0
_refine_ls_restrained_S_all 1.034
_refine_ls_R_factor_all 0.0314
_refine_ls_R_factor_gt 0.0309
_refine_ls_shift/su_max 0.004
_refine_ls_shift/su_mean 0.000
_refine_ls_structure_factor_coef Fsqd
_refine_ls_weighting_details 'calc w=1/[\s^2^(Fo^2^)+(0.0570P)^2^+0.8603P] where P=(Fo^2^+2Fc^2^)/3'
_refine_ls_weighting_scheme calc
_refine_ls_wR_factor_gt 0.0853
_refine_ls_wR_factor_ref 0.0857
_reflns_number_gt 7695
_reflns_number_total 7792
_reflns_threshold_expression >2sigma(I)
_cod_data_source_file c4dt03148b2.cif
_cod_data_source_block complex6
_cod_depositor_comments
;
The following automatic conversions were performed:

'_symmetry_cell_setting' value 'Orthorhombic' changed to
'orthorhombic' according to
/usr/data/users/saulius/crontab/automatic-downloads/rss-feeds/RSC/lib/dictionaries/cif_core.dic
dictionary named 'cif_core.dic' version 2.4.2 from 2011-04-26.

Automatic conversion script
Id: cif_fix_values 2827 2014-09-09 07:05:25Z andrius 

 Adding full bibliography for 7033067--7033069.cif.
;
_cod_original_sg_symbol_H-M P2(1)2(1)2(1)
_cod_database_code 7033068

loop_
_symmetry_equiv_pos_as_xyz
'x, y, z'
'-x+1/2, -y, z+1/2'
'-x, y+1/2, -z+1/2'
'x+1/2, -y+1/2, -z'

loop_
_atom_site_label
_atom_site_type_symbol
_atom_site_fract_x
_atom_site_fract_y
_atom_site_fract_z
_atom_site_U_iso_or_equiv
_atom_site_adp_type
_atom_site_occupancy
_atom_site_symmetry_multiplicity
_atom_site_calc_flag
_atom_site_refinement_flags
Ca1 Ca 0.21957(3) 0.48930(2) 0.228884(10) 0.02140(8) Uani 1 1 d .
Si1 Si 0.23413(4) 0.48716(3) 0.345825(14) 0.02138(10) Uani 1 1 d .
N1 N 0.29922(12) 0.59872(9) 0.36848(5) 0.0237(3) Uani 1 1 d .
N2 N 0.13225(13) 0.53523(9) 0.39473(5) 0.0247(3) Uani 1 1 d .
O1 O 0.32465(11) 0.41666(8) 0.37933(4) 0.0280(3) Uani 1 1 d .
C1 C 0.20524(15) 0.60970(10) 0.39915(5) 0.0230(3) Uani 1 1 d .
C2 C 0.18872(16) 0.68925(11) 0.43265(6) 0.0262(3) Uani 1 1 d .
C3 C 0.2679(2) 0.69506(13) 0.47173(7) 0.0382(4) Uani 1 1 d .
H3 H 0.3292 0.6487 0.4770 0.046 Uiso 1 1 calc R
C4 C 0.2565(2) 0.76939(15) 0.50298(7) 0.0491(5) Uani 1 1 d .
H4 H 0.3099 0.7736 0.5300 0.059 Uiso 1 1 calc R
C5 C 0.1678(2) 0.83735(14) 0.49508(7) 0.0464(5) Uani 1 1 d .
H5 H 0.1607 0.8882 0.5166 0.056 Uiso 1 1 calc R
C6 C 0.0900(2) 0.83139(13) 0.45605(7) 0.0390(4) Uani 1 1 d .
H6 H 0.0294 0.8783 0.4506 0.047 Uiso 1 1 calc R
C7 C 0.09980(16) 0.75706(11) 0.42466(6) 0.0295(4) Uani 1 1 d .
H7 H 0.0458 0.7528 0.3978 0.035 Uiso 1 1 calc R
C8 C 0.02526(16) 0.50415(12) 0.42442(6) 0.0312(4) Uani 1 1 d .
C9 C -0.00209(19) 0.40491(13) 0.40975(8) 0.0420(5) Uani 1 1 d .
H9A H -0.0179 0.4025 0.3753 0.063 Uiso 1 1 calc R
H9B H -0.0756 0.3825 0.4270 0.063 Uiso 1 1 calc R
H9C H 0.0696 0.3656 0.4175 0.063 Uiso 1 1 calc R
C10 C 0.0539(3) 0.5086(2) 0.47724(8) 0.0708(8) Uani 1 1 d .
H10A H 0.1287 0.4720 0.4840 0.106 Uiso 1 1 calc R
H10B H -0.0165 0.4835 0.4954 0.106 Uiso 1 1 calc R
H10C H 0.0681 0.5733 0.4866 0.106 Uiso 1 1 calc R
C11 C -0.0912(2) 0.56252(15) 0.41237(10) 0.0541(6) Uani 1 1 d .
H11A H -0.0766 0.6274 0.4213 0.081 Uiso 1 1 calc R
H11B H -0.1629 0.5384 0.4301 0.081 Uiso 1 1 calc R
H11C H -0.1081 0.5588 0.3780 0.081 Uiso 1 1 calc R
C12 C 0.39805(15) 0.66301(11) 0.35182(7) 0.0302(4) Uani 1 1 d .
C13 C 0.41687(19) 0.64232(13) 0.29867(7) 0.0408(5) Uani 1 1 d .
H13A H 0.4365 0.5764 0.2945 0.061 Uiso 1 1 calc R
H13B H 0.4857 0.6801 0.2864 0.061 Uiso 1 1 calc R
H13C H 0.3405 0.6573 0.2811 0.061 Uiso 1 1 calc R
C14 C 0.5173(2) 0.64134(18) 0.37865(11) 0.0607(7) Uani 1 1 d .
H14A H 0.5050 0.6530 0.4129 0.091 Uiso 1 1 calc R
H14B H 0.5846 0.6810 0.3667 0.091 Uiso 1 1 calc R
H14C H 0.5394 0.5760 0.3738 0.091 Uiso 1 1 calc R
C15 C 0.36564(18) 0.76594(12) 0.35692(7) 0.0355(4) Uani 1 1 d .
H15A H 0.2846 0.7779 0.3420 0.053 Uiso 1 1 calc R
H15B H 0.4296 0.8035 0.3411 0.053 Uiso 1 1 calc R
H15C H 0.3620 0.7824 0.3909 0.053 Uiso 1 1 calc R
C16 C 0.45487(15) 0.45297(12) 0.20026(6) 0.0272(3) Uani 1 1 d .
C17 C 0.37966(15) 0.43944(12) 0.15954(6) 0.0277(3) Uani 1 1 d .
C18 C 0.30176(14) 0.36185(12) 0.16804(6) 0.0266(3) Uani 1 1 d .
C19 C 0.32891(14) 0.32704(11) 0.21438(6) 0.0244(3) Uani 1 1 d .
C20 C 0.42466(14) 0.38312(11) 0.23424(6) 0.0245(3) Uani 1 1 d .
C21 C 0.56124(16) 0.52074(14) 0.20338(7) 0.0378(4) Uani 1 1 d .
H21A H 0.5902 0.5247 0.2366 0.057 Uiso 1 1 calc R
H21B H 0.5331 0.5821 0.1927 0.057 Uiso 1 1 calc R
H21C H 0.6296 0.4996 0.1829 0.057 Uiso 1 1 calc R
C22 C 0.39785(18) 0.48846(15) 0.11256(7) 0.0411(4) Uani 1 1 d .
H22A H 0.4759 0.4677 0.0979 0.062 Uiso 1 1 calc R
H22B H 0.4014 0.5556 0.1180 0.062 Uiso 1 1 calc R
H22C H 0.3281 0.4740 0.0912 0.062 Uiso 1 1 calc R
C23 C 0.21378(18) 0.31804(14) 0.13280(7) 0.0375(4) Uani 1 1 d .
H23A H 0.1730 0.3667 0.1139 0.056 Uiso 1 1 calc R
H23B H 0.1507 0.2821 0.1501 0.056 Uiso 1 1 calc R
H23C H 0.2603 0.2768 0.1114 0.056 Uiso 1 1 calc R
C24 C 0.27093(17) 0.24230(12) 0.23691(7) 0.0343(4) Uani 1 1 d .
H24A H 0.1875 0.2578 0.2486 0.052 Uiso 1 1 calc R
H24B H 0.3227 0.2214 0.2637 0.052 Uiso 1 1 calc R
H24C H 0.2650 0.1926 0.2131 0.052 Uiso 1 1 calc R
C25 C 0.49637(16) 0.36424(13) 0.27947(6) 0.0331(4) Uani 1 1 d .
H25A H 0.5772 0.3368 0.2714 0.050 Uiso 1 1 calc R
H25B H 0.4492 0.3211 0.2996 0.050 Uiso 1 1 calc R
H25C H 0.5094 0.4226 0.2968 0.050 Uiso 1 1 calc R
C26 C 0.11369(16) 0.64617(12) 0.19859(7) 0.0336(4) Uani 1 1 d .
C27 C 0.07520(16) 0.57860(13) 0.16502(6) 0.0310(4) Uani 1 1 d .
C28 C -0.00464(14) 0.51571(11) 0.18884(6) 0.0258(3) Uani 1 1 d .
C29 C -0.01626(15) 0.54526(11) 0.23682(6) 0.0265(3) Uani 1 1 d .
C30 C 0.05649(15) 0.62589(12) 0.24271(6) 0.0293(4) Uani 1 1 d .
C31 C 0.1925(2) 0.73029(17) 0.18777(11) 0.0664(8) Uani 1 1 d .
H31A H 0.1441 0.7745 0.1686 0.100 Uiso 1 1 calc R
H31B H 0.2666 0.7112 0.1698 0.100 Uiso 1 1 calc R
H31C H 0.2179 0.7598 0.2178 0.100 Uiso 1 1 calc R
C32 C 0.0977(2) 0.5828(2) 0.11206(7) 0.0588(7) Uani 1 1 d .
H32A H 0.0282 0.6149 0.0965 0.088 Uiso 1 1 calc R
H32B H 0.1045 0.5196 0.0993 0.088 Uiso 1 1 calc R
H32C H 0.1752 0.6166 0.1058 0.088 Uiso 1 1 calc R
C33 C -0.07838(19) 0.43981(14) 0.16572(9) 0.0449(5) Uani 1 1 d .
H33A H -0.0288 0.4111 0.1403 0.067 Uiso 1 1 calc R
H33B H -0.1548 0.4658 0.1520 0.067 Uiso 1 1 calc R
H33C H -0.0998 0.3928 0.1897 0.067 Uiso 1 1 calc R
C34 C -0.09796(17) 0.49991(17) 0.27353(7) 0.0468(5) Uani 1 1 d .
H34A H -0.1450 0.4493 0.2586 0.070 Uiso 1 1 calc R
H34B H -0.1560 0.5459 0.2866 0.070 Uiso 1 1 calc R
H34C H -0.0463 0.4749 0.2994 0.070 Uiso 1 1 calc R
C35 C 0.0604(2) 0.68434(16) 0.28746(9) 0.0549(6) Uani 1 1 d .
H35A H 0.1455 0.7067 0.2927 0.082 Uiso 1 1 calc R
H35B H 0.0341 0.6468 0.3149 0.082 Uiso 1 1 calc R
H35C H 0.0042 0.7375 0.2839 0.082 Uiso 1 1 calc R
C36 C 0.31677(15) 0.32301(11) 0.38770(6) 0.0254(3) Uani 1 1 d .
C37 C 0.23268(16) 0.26913(12) 0.36230(6) 0.0301(4) Uani 1 1 d .
H37 H 0.1815 0.2975 0.3388 0.036 Uiso 1 1 calc R
C38 C 0.22199(18) 0.17474(12) 0.37067(7) 0.0367(4) Uani 1 1 d .
H38 H 0.1648 0.1383 0.3528 0.044 Uiso 1 1 calc R
C39 C 0.2953(2) 0.13454(13) 0.40522(8) 0.0433(5) Uani 1 1 d .
H39 H 0.2876 0.0701 0.4120 0.052 Uiso 1 1 calc R
C40 C 0.3805(2) 0.18801(13) 0.43017(7) 0.0415(4) Uani 1 1 d .
H40 H 0.4315 0.1586 0.4534 0.050 Uiso 1 1 calc R
C41 C 0.39482(17) 0.28347(12) 0.42263(6) 0.0309(4) Uani 1 1 d .
C42 C 0.49211(19) 0.34049(13) 0.45013(7) 0.0398(4) Uani 1 1 d .
C43 C 0.5892(2) 0.37831(16) 0.41481(9) 0.0496(5) Uani 1 1 d .
H43A H 0.6271 0.3266 0.3973 0.074 Uiso 1 1 calc R
H43B H 0.6539 0.4120 0.4324 0.074 Uiso 1 1 calc R
H43C H 0.5487 0.4205 0.3922 0.074 Uiso 1 1 calc R
C44 C 0.5612(3) 0.28158(18) 0.48773(10) 0.0682(8) Uani 1 1 d .
H44A H 0.5015 0.2582 0.5113 0.102 Uiso 1 1 calc R
H44B H 0.6238 0.3200 0.5039 0.102 Uiso 1 1 calc R
H44C H 0.6023 0.2292 0.4719 0.102 Uiso 1 1 calc R
C45 C 0.4302(3) 0.42127(16) 0.47698(7) 0.0517(6) Uani 1 1 d .
H45A H 0.3901 0.4630 0.4539 0.078 Uiso 1 1 calc R
H45B H 0.4934 0.4556 0.4950 0.078 Uiso 1 1 calc R
H45C H 0.3674 0.3968 0.4991 0.078 Uiso 1 1 calc R

loop_
_atom_site_aniso_label
_atom_site_aniso_U_11
_atom_site_aniso_U_22
_atom_site_aniso_U_33
_atom_site_aniso_U_23
_atom_site_aniso_U_13
_atom_site_aniso_U_12
Ca1 0.02167(14) 0.02100(14) 0.02152(15) -0.00136(11) -0.00089(11) 0.00574(11)
Si1 0.02341(19) 0.01883(18) 0.0219(2) 0.00014(15) -0.00015(14) -0.00175(15)
N1 0.0256(7) 0.0193(6) 0.0263(7) 0.0033(5) 0.0004(5) -0.0045(5)
N2 0.0270(6) 0.0216(6) 0.0255(7) -0.0013(5) 0.0031(5) -0.0047(5)
O1 0.0349(6) 0.0182(5) 0.0311(6) 0.0023(5) -0.0068(5) -0.0010(5)
C1 0.0275(8) 0.0190(7) 0.0224(7) 0.0028(6) -0.0020(6) -0.0010(6)
C2 0.0340(8) 0.0213(7) 0.0232(8) 0.0009(6) -0.0001(6) -0.0045(6)
C3 0.0516(11) 0.0314(9) 0.0316(9) -0.0015(7) -0.0113(8) -0.0007(8)
C4 0.0723(15) 0.0433(11) 0.0317(10) -0.0071(9) -0.0147(10) -0.0070(11)
C5 0.0747(14) 0.0330(10) 0.0315(10) -0.0116(8) 0.0054(9) -0.0061(10)
C6 0.0532(11) 0.0248(8) 0.0391(10) -0.0029(8) 0.0085(9) 0.0031(8)
C7 0.0373(9) 0.0236(8) 0.0277(8) 0.0002(7) 0.0006(7) -0.0017(7)
C8 0.0360(8) 0.0279(8) 0.0297(8) -0.0009(7) 0.0117(7) -0.0074(7)
C9 0.0409(10) 0.0281(9) 0.0569(12) -0.0012(9) 0.0188(9) -0.0107(8)
C10 0.0922(19) 0.088(2) 0.0318(11) 0.0087(12) 0.0069(11) -0.0454(17)
C11 0.0392(11) 0.0374(11) 0.0858(17) 0.0014(11) 0.0264(11) -0.0003(9)
C12 0.0257(8) 0.0231(8) 0.0420(10) 0.0068(7) 0.0020(7) -0.0074(6)
C13 0.0440(10) 0.0272(8) 0.0512(12) 0.0018(8) 0.0226(9) -0.0059(8)
C14 0.0348(11) 0.0560(14) 0.0913(18) 0.0286(13) -0.0213(11) -0.0175(10)
C15 0.0455(10) 0.0222(8) 0.0387(10) 0.0011(7) 0.0066(8) -0.0114(7)
C16 0.0223(7) 0.0281(8) 0.0312(9) -0.0032(7) 0.0042(6) 0.0043(6)
C17 0.0261(8) 0.0309(8) 0.0262(8) -0.0021(7) 0.0033(6) 0.0079(7)
C18 0.0247(8) 0.0293(8) 0.0257(8) -0.0082(6) -0.0001(6) 0.0071(6)
C19 0.0217(7) 0.0239(7) 0.0277(8) -0.0039(7) 0.0010(6) 0.0058(6)
C20 0.0204(7) 0.0263(8) 0.0269(8) -0.0052(6) 0.0002(6) 0.0074(6)
C21 0.0292(8) 0.0390(10) 0.0453(11) -0.0041(8) 0.0070(7) -0.0047(8)
C22 0.0388(10) 0.0522(12) 0.0323(9) 0.0039(9) 0.0082(7) 0.0037(9)
C23 0.0339(9) 0.0428(10) 0.0359(10) -0.0128(8) -0.0077(8) 0.0067(8)
C24 0.0322(9) 0.0300(8) 0.0408(10) -0.0009(7) 0.0047(8) -0.0002(7)
C25 0.0299(8) 0.0388(9) 0.0308(9) -0.0031(7) -0.0043(7) 0.0106(7)
C26 0.0276(8) 0.0226(8) 0.0505(11) 0.0092(7) -0.0087(7) 0.0011(7)
C27 0.0276(8) 0.0352(9) 0.0303(9) 0.0068(7) -0.0028(7) 0.0085(7)
C28 0.0244(7) 0.0207(7) 0.0324(8) -0.0023(7) -0.0055(6) 0.0065(6)
C29 0.0229(7) 0.0268(8) 0.0299(9) 0.0012(7) -0.0013(6) 0.0075(6)
C30 0.0298(8) 0.0234(8) 0.0348(9) -0.0070(7) -0.0092(7) 0.0103(7)
C31 0.0516(13) 0.0413(12) 0.106(2) 0.0349(13) -0.0196(14) -0.0137(11)
C32 0.0450(12) 0.099(2) 0.0325(11) 0.0191(12) 0.0036(9) 0.0261(13)
C33 0.0386(10) 0.0304(9) 0.0657(14) -0.0144(9) -0.0179(10) 0.0074(8)
C34 0.0319(9) 0.0634(13) 0.0451(11) 0.0163(11) 0.0057(8) 0.0090(9)
C35 0.0509(12) 0.0511(12) 0.0628(14) -0.0315(12) -0.0263(11) 0.0256(10)
C36 0.0312(8) 0.0181(7) 0.0270(8) -0.0013(6) 0.0039(6) 0.0009(6)
C37 0.0313(8) 0.0254(8) 0.0337(9) -0.0047(7) 0.0009(7) 0.0010(7)
C38 0.0374(9) 0.0257(8) 0.0468(10) -0.0085(7) 0.0079(9) -0.0050(8)
C39 0.0518(11) 0.0197(8) 0.0583(13) 0.0009(8) 0.0099(10) -0.0008(8)
C40 0.0531(11) 0.0256(9) 0.0458(11) 0.0079(8) -0.0013(9) 0.0046(8)
C41 0.0394(9) 0.0238(8) 0.0295(9) 0.0015(7) 0.0011(7) 0.0020(7)
C42 0.0488(11) 0.0332(9) 0.0372(10) 0.0052(8) -0.0154(8) 0.0013(8)
C43 0.0401(10) 0.0489(12) 0.0598(13) -0.0007(10) -0.0130(10) -0.0057(9)
C44 0.0867(19) 0.0496(13) 0.0684(16) 0.0144(12) -0.0442(15) -0.0015(13)
C45 0.0761(16) 0.0464(12) 0.0325(10) -0.0084(9) -0.0149(10) 0.0000(11)

loop_
_atom_type_symbol
_atom_type_description
_atom_type_scat_dispersion_real
_atom_type_scat_dispersion_imag
_atom_type_scat_source
C C 0.0181 0.0091 'International Tables Vol C Tables 4.2.6.8 and 6.1.1.4'
H H 0.0000 0.0000 'International Tables Vol C Tables 4.2.6.8 and 6.1.1.4'
N N 0.0311 0.0180 'International Tables Vol C Tables 4.2.6.8 and 6.1.1.4'
O O 0.0492 0.0322 'International Tables Vol C Tables 4.2.6.8 and 6.1.1.4'
Si Si 0.2541 0.3302 'International Tables Vol C Tables 4.2.6.8 and 6.1.1.4'
Ca Ca 0.3641 1.2855 'International Tables Vol C Tables 4.2.6.8 and 6.1.1.4'

loop_
_geom_angle_atom_site_label_1
_geom_angle_atom_site_label_2
_geom_angle_atom_site_label_3
_geom_angle
C19 Ca1 C18 31.07(5)
C19 Ca1 C30 165.16(5)
C18 Ca1 C30 145.39(5)
C19 Ca1 C29 134.50(5)
C18 Ca1 C29 125.32(5)
C30 Ca1 C29 30.67(5)
C19 Ca1 C26 152.67(6)
C18 Ca1 C26 121.61(6)
C30 Ca1 C26 30.66(6)
C29 Ca1 C26 50.63(5)
C19 Ca1 C28 117.36(5)
C18 Ca1 C28 97.42(5)
C30 Ca1 C28 50.60(5)
C29 Ca1 C28 30.62(5)
C26 Ca1 C28 50.56(5)
C19 Ca1 C20 30.89(5)
C18 Ca1 C20 50.88(5)
C30 Ca1 C20 162.23(5)
C29 Ca1 C20 161.13(5)
C26 Ca1 C20 148.17(5)
C28 Ca1 C20 147.17(5)
C19 Ca1 C17 50.95(5)
C18 Ca1 C17 30.73(5)
C30 Ca1 C17 136.29(5)
C29 Ca1 C17 138.41(5)
C26 Ca1 C17 105.66(6)
C28 Ca1 C17 108.12(5)
C20 Ca1 C17 50.48(5)
C19 Ca1 C27 125.16(5)
C18 Ca1 C27 95.56(5)
C30 Ca1 C27 50.53(5)
C29 Ca1 C27 50.49(5)
C26 Ca1 C27 30.59(6)
C28 Ca1 C27 30.51(5)
C20 Ca1 C27 141.39(5)
C17 Ca1 C27 91.02(5)
C19 Ca1 C16 50.85(5)
C18 Ca1 C16 50.59(5)
C30 Ca1 C16 143.28(6)
C29 Ca1 C16 166.25(5)
C26 Ca1 C16 117.96(6)
C28 Ca1 C16 138.03(5)
C20 Ca1 C16 30.58(5)
C17 Ca1 C16 30.31(5)
C27 Ca1 C16 115.78(5)
C19 Ca1 Si1 97.09(4)
C18 Ca1 Si1 128.16(4)
C30 Ca1 Si1 83.88(4)
C29 Ca1 Si1 88.01(4)
C26 Ca1 Si1 110.22(4)
C28 Ca1 Si1 117.45(4)
C20 Ca1 Si1 84.25(4)
C17 Ca1 Si1 133.39(4)
C27 Ca1 Si1 133.99(4)
C16 Ca1 Si1 104.43(4)
O1 Si1 N1 96.54(6)
O1 Si1 N2 98.79(6)
N1 Si1 N2 69.77(6)
O1 Si1 C1 100.20(6)
N1 Si1 C1 34.88(6)
N2 Si1 C1 34.91(6)
O1 Si1 Ca1 125.94(4)
N1 Si1 Ca1 110.44(4)
N2 Si1 Ca1 133.95(5)
C1 Si1 Ca1 128.71(4)
C1 N1 C12 132.02(14)
C1 N1 Si1 92.11(9)
C12 N1 Si1 134.42(11)
C1 N2 C8 130.13(14)
C1 N2 Si1 91.22(10)
C8 N2 Si1 138.06(11)
C36 O1 Si1 130.56(11)
N2 C1 N1 106.85(13)
N2 C1 C2 127.31(15)
N1 C1 C2 125.82(14)
N2 C1 Si1 53.87(8)
N1 C1 Si1 53.01(8)
C2 C1 Si1 178.78(12)
C7 C2 C3 120.50(16)
C7 C2 C1 121.54(15)
C3 C2 C1 117.93(16)
C2 C3 C4 119.26(19)
C5 C4 C3 120.40(19)
C6 C5 C4 120.03(18)
C5 C6 C7 120.17(19)
C2 C7 C6 119.64(17)
N2 C8 C10 112.07(16)
N2 C8 C9 106.42(13)
C10 C8 C9 110.14(18)
N2 C8 C11 109.92(15)
C10 C8 C11 110.8(2)
C9 C8 C11 107.29(16)
N1 C12 C14 108.71(14)
N1 C12 C13 106.15(14)
C14 C12 C13 109.19(18)
N1 C12 C15 114.38(14)
C14 C12 C15 110.21(17)
C13 C12 C15 108.03(15)
C17 C16 C20 108.13(15)
C17 C16 C21 124.85(16)
C20 C16 C21 126.42(16)
C17 C16 Ca1 74.32(9)
C20 C16 Ca1 74.07(9)
C21 C16 Ca1 124.55(11)
C16 C17 C18 108.20(15)
C16 C17 C22 124.48(16)
C18 C17 C22 126.41(16)
C16 C17 Ca1 75.37(9)
C18 C17 Ca1 73.26(9)
C22 C17 Ca1 125.97(12)
C17 C18 C19 108.08(14)
C17 C18 C23 126.34(16)
C19 C18 C23 125.37(16)
C17 C18 Ca1 76.01(9)
C19 C18 Ca1 74.19(9)
C23 C18 Ca1 120.07(11)
C18 C19 C20 107.74(14)
C18 C19 C24 125.60(15)
C20 C19 C24 126.58(15)
C18 C19 Ca1 74.74(9)
C20 C19 Ca1 76.08(8)
C24 C19 Ca1 117.86(10)
C19 C20 C16 107.85(14)
C19 C20 C25 126.58(16)
C16 C20 C25 124.93(15)
C19 C20 Ca1 73.03(8)
C16 C20 Ca1 75.34(9)
C25 C20 Ca1 124.71(10)
C30 C26 C27 108.13(15)
C30 C26 C31 125.9(2)
C27 C26 C31 125.7(2)
C30 C26 Ca1 74.47(9)
C27 C26 Ca1 75.67(10)
C31 C26 Ca1 120.31(13)
C28 C27 C26 107.78(15)
C28 C27 C32 126.03(19)
C26 C27 C32 125.4(2)
C28 C27 Ca1 74.39(9)
C26 C27 Ca1 73.74(9)
C32 C27 Ca1 125.48(13)
C29 C28 C27 107.93(15)
C29 C28 C33 125.69(17)
C27 C28 C33 125.82(17)
C29 C28 Ca1 74.09(9)
C27 C28 Ca1 75.10(9)
C33 C28 Ca1 123.49(11)
C30 C29 C28 108.08(15)
C30 C29 C34 127.09(17)
C28 C29 C34 124.76(16)
C30 C29 Ca1 74.46(9)
C28 C29 Ca1 75.30(9)
C34 C29 Ca1 118.74(11)
C26 C30 C29 108.07(15)
C26 C30 C35 126.75(19)
C29 C30 C35 124.92(19)
C26 C30 Ca1 74.87(10)
C29 C30 Ca1 74.87(9)
C35 C30 Ca1 120.96(11)
O1 C36 C37 120.21(15)
O1 C36 C41 118.66(15)
C37 C36 C41 121.13(15)
C38 C37 C36 121.14(17)
C39 C38 C37 119.02(18)
C38 C39 C40 119.91(17)
C39 C40 C41 122.91(19)
C40 C41 C36 115.88(17)
C40 C41 C42 121.66(17)
C36 C41 C42 122.44(15)
C45 C42 C41 110.79(17)
C45 C42 C43 109.86(18)
C41 C42 C43 109.27(16)
C45 C42 C44 106.99(19)
C41 C42 C44 112.02(17)
C43 C42 C44 107.8(2)

loop_
_geom_bond_atom_site_label_1
_geom_bond_atom_site_label_2
_geom_bond_distance
Ca1 C19 2.6466(15)
Ca1 C18 2.6538(15)
Ca1 C30 2.6621(16)
Ca1 C29 2.6674(16)
Ca1 C26 2.6673(17)
Ca1 C28 2.6828(15)
Ca1 C20 2.6859(15)
Ca1 C17 2.6889(16)
Ca1 C27 2.6920(16)
Ca1 C16 2.7022(16)
Ca1 Si1 3.2732(5)
Si1 O1 1.6893(12)
Si1 N1 1.8632(13)
Si1 N2 1.8831(14)
Si1 C1 2.3310(16)
N1 C1 1.334(2)
N1 C12 1.484(2)
N2 C1 1.334(2)
N2 C8 1.487(2)
O1 C36 1.3715(19)
C1 C2 1.490(2)
C2 C7 1.384(2)
C2 C3 1.387(2)
C3 C4 1.387(3)
C4 C5 1.383(3)
C5 C6 1.378(3)
C6 C7 1.388(2)
C8 C10 1.510(3)
C8 C9 1.516(2)
C8 C11 1.545(3)
C12 C14 1.517(3)
C12 C13 1.529(3)
C12 C15 1.529(2)
C16 C17 1.409(2)
C16 C20 1.421(2)
C16 C21 1.505(2)
C17 C18 1.416(2)
C17 C22 1.504(3)
C18 C19 1.420(2)
C18 C23 1.504(2)
C19 C20 1.421(2)
C19 C24 1.508(2)
C20 C25 1.505(2)
C26 C30 1.409(3)
C26 C27 1.414(3)
C26 C31 1.508(3)
C27 C28 1.414(2)
C27 C32 1.501(3)
C28 C29 1.413(2)
C28 C33 1.497(2)
C29 C30 1.409(2)
C29 C34 1.500(3)
C30 C35 1.508(3)
C36 C37 1.387(2)
C36 C41 1.407(2)
C37 C38 1.384(2)
C38 C39 1.374(3)
C39 C40 1.384(3)
C40 C41 1.399(2)
C41 C42 1.535(3)
C42 C45 1.536(3)
C42 C43 1.536(3)
C42 C44 1.542(3)
